data_2218194
loop_
_publ_author_name
'Reinoso, Santiago'
'Dickman, Michael H.'
'Praetorius, Antonia'
'Kortz, Ulrich'

_publ_section_title
;
 Low-temperature phase of hexaguanidinium heptamolybdate monohydrate
;
_journal_coeditor_code MG2049
_journal_issue 5
_journal_name_full 'Acta Crystallographica Section E'
_journal_page_first m614
_journal_page_last m615
_journal_paper_doi 10.1107/S1600536808008234
_journal_volume 64
_journal_year 2008
_chemical_formula_iupac '(C1 H6 N3)6 [Mo7 O24], H2 O'
_chemical_formula_moiety 'Mo7 O24, 6(C H6 N3), H2 O'
_chemical_formula_sum 'C6 H38 Mo7 N18 O25'
_chemical_formula_weight 1434.12
_chemical_name_common 'Guanidinium heptamolybdate monohydrate'
_chemical_name_systematic
;
hexaguanidinium heptamolybdate monohydrate
;
_space_group_IT_number 14
_symmetry_cell_setting monoclinic
_symmetry_space_group_name_Hall '-P 2ybc'
_symmetry_space_group_name_H-M 'P 1 21/c 1'
_cell_angle_alpha 90.00
_cell_angle_beta 92.312(4)
_cell_angle_gamma 90.00
_cell_formula_units_Z 4
_cell_length_a 11.9402(6)
_cell_length_b 15.9131(9)
_cell_length_c 19.8223(13)
_cell_measurement_reflns_used 7762
_cell_measurement_temperature 173(2)
_cell_measurement_theta_max 29.74
_cell_measurement_theta_min 2.34
_cell_volume 3763.3(4)
_computing_cell_refinement 'APEX2 (Bruker, 2005)'
_computing_data_collection 'APEX2 (Bruker, 2005)'
_computing_data_reduction 'APEX2 (Bruker, 2005)'
_computing_molecular_graphics 'SHELXTL (Sheldrick, 2008)'
_computing_publication_material 'SHELXTL (Sheldrick, 2008)'
_computing_structure_refinement 'SHELXTL (Sheldrick, 2008)'
_computing_structure_solution 'SHELXTL (Sheldrick, 2008)'
_diffrn_ambient_temperature 173(2)
_diffrn_measured_fraction_theta_full 0.998
_diffrn_measured_fraction_theta_max 0.998
_diffrn_measurement_device_type 'Bruker X8 APEXII CCD area-detector'
_diffrn_measurement_method '\f and \w scans'
_diffrn_radiation_monochromator graphite
_diffrn_radiation_source 'sealed tube'
_diffrn_radiation_type MoK\a
_diffrn_radiation_wavelength 0.71073
_diffrn_reflns_av_R_equivalents 0.1502
_diffrn_reflns_av_sigmaI/netI 0.0886
_diffrn_reflns_limit_h_max 18
_diffrn_reflns_limit_h_min -18
_diffrn_reflns_limit_k_max 25
_diffrn_reflns_limit_k_min -25
_diffrn_reflns_limit_l_max 31
_diffrn_reflns_limit_l_min -31
_diffrn_reflns_number 153838
_diffrn_reflns_theta_full 34.43
_diffrn_reflns_theta_max 34.43
_diffrn_reflns_theta_min 1.71
_exptl_absorpt_coefficient_mu 2.366
_exptl_absorpt_correction_T_max 0.8333
_exptl_absorpt_correction_T_min 0.6892
_exptl_absorpt_correction_type multi-scan
_exptl_absorpt_process_details 'APEXII (Bruker, 2005)'
_exptl_crystal_colour colourless
_exptl_crystal_density_diffrn 2.531
_exptl_crystal_description prism
_exptl_crystal_F_000 2776
_exptl_crystal_size_max 0.17
_exptl_crystal_size_mid 0.17
_exptl_crystal_size_min 0.08
_refine_diff_density_max 1.770
_refine_diff_density_min -2.325
_refine_ls_extinction_coef 0.00102(9)
_refine_ls_extinction_method SHELXL
_refine_ls_goodness_of_fit_ref 1.055
_refine_ls_hydrogen_treatment constr
_refine_ls_matrix_type full
_refine_ls_number_parameters 506
_refine_ls_number_reflns 15842
_refine_ls_number_restraints 0
_refine_ls_restrained_S_all 1.055
_refine_ls_R_factor_all 0.0958
_refine_ls_R_factor_gt 0.0531
_refine_ls_shift/su_max 0.001
_refine_ls_shift/su_mean 0.000
_refine_ls_structure_factor_coef Fsqd
_refine_ls_weighting_details 'calc w=1/[\s^2^(Fo^2^)+(0.0650P)^2^+1.0536P] where P=(Fo^2^+2Fc^2^)/3'
_refine_ls_weighting_scheme calc
_refine_ls_wR_factor_gt 0.1369
_refine_ls_wR_factor_ref 0.1644
_reflns_number_gt 9689
_reflns_number_total 15842
_reflns_threshold_expression I>2s(I)
_cod_data_source_file mg2049.cif
_cod_data_source_block I
_cod_original_sg_symbol_H-M 'P 21/c'
_cod_database_code 2218194
_cod_database_fobs_code 2218194

loop_
_symmetry_equiv_pos_as_xyz
'x, y, z'
'-x, y+1/2, -z+1/2'
'-x, -y, -z'
'x, -y-1/2, z-1/2'

loop_
_atom_site_type_symbol
_atom_site_label
_atom_site_fract_x
_atom_site_fract_y
_atom_site_fract_z
_atom_site_U_iso_or_equiv
_atom_site_adp_type
_atom_site_calc_flag
_atom_site_refinement_flags
_atom_site_occupancy
Mo Mo1 0.02068(3) 0.06939(2) 0.221800(17) 0.01551(8) Uani d . 1
Mo Mo2 0.22006(3) 0.06307(2) 0.115322(17) 0.01597(8) Uani d . 1
Mo Mo3 0.04258(3) 0.17323(2) 0.359758(18) 0.01829(9) Uani d . 1
Mo Mo4 0.24555(3) 0.20215(2) 0.245700(16) 0.01436(8) Uani d . 1
Mo Mo5 0.44752(3) 0.16970(2) 0.131721(18) 0.01815(9) Uani d . 1
Mo Mo6 0.26730(3) 0.06331(2) 0.377162(17) 0.01662(8) Uani d . 1
Mo Mo7 0.46759(3) 0.06731(2) 0.270582(18) 0.01634(8) Uani d . 1
O O1B -0.0700(3) 0.0900(2) 0.15428(15) 0.0235(7) Uani d . 1
O O1A -0.0382(3) -0.0105(2) 0.26587(16) 0.0249(7) Uani d . 1
O O2B 0.1171(3) 0.0798(2) 0.05310(15) 0.0238(7) Uani d . 1
O O2A 0.2968(3) -0.0190(2) 0.08550(16) 0.0246(7) Uani d . 1
O O3B -0.0348(3) 0.1000(2) 0.40054(16) 0.0270(7) Uani d . 1
O O3A -0.0090(3) 0.2697(2) 0.38553(16) 0.0266(7) Uani d . 1
O O5B 0.5214(3) 0.0936(2) 0.09095(16) 0.0256(7) Uani d . 1
O O5A 0.5025(3) 0.2644(2) 0.10420(17) 0.0271(7) Uani d . 1
O O6B 0.3707(3) 0.0785(2) 0.43900(15) 0.0241(7) Uani d . 1
O O6A 0.1877(3) -0.0173(2) 0.40575(16) 0.0269(7) Uani d . 1
O O7B 0.5567(3) 0.0861(2) 0.33821(16) 0.0248(7) Uani d . 1
O O7A 0.5255(3) -0.0139(2) 0.22726(17) 0.0256(7) Uani d . 1
O O12 0.1370(2) 0.00412(18) 0.18077(14) 0.0186(6) Uani d . 1
O O13 -0.0327(2) 0.16739(19) 0.27278(15) 0.0201(6) Uani d . 1
O O1M4 0.1493(2) 0.10064(18) 0.29826(13) 0.0156(5) Uani d . 1
O O2M4 0.3391(2) 0.09888(18) 0.19337(13) 0.0152(5) Uani d . 1
O O25 0.3103(2) 0.16081(19) 0.08014(14) 0.0203(6) Uani d . 1
O O34 0.1626(3) 0.26978(19) 0.29144(15) 0.0215(6) Uani d . 1
O O36 0.1794(2) 0.16226(19) 0.41150(14) 0.0208(6) Uani d . 1
O O45 0.3298(3) 0.26854(19) 0.19892(15) 0.0216(6) Uani d . 1
O O57 0.5234(2) 0.16324(19) 0.21861(15) 0.0205(6) Uani d . 1
O O67 0.3490(2) 0.00393(18) 0.31125(14) 0.0184(6) Uani d . 1
O O124 0.1415(2) 0.16496(18) 0.17796(14) 0.0160(5) Uani d . 1
O O467 0.3486(2) 0.16389(18) 0.31372(14) 0.0175(6) Uani d . 1
C C1 -0.1887(4) 0.2916(3) 0.5167(3) 0.0331(11) Uani d . 1
C C2 0.4571(4) 0.1742(3) -0.0860(2) 0.0231(9) Uani d . 1
C C3 0.0480(4) 0.1669(3) 0.5786(2) 0.0227(9) Uani d . 1
C C4 -0.2559(3) 0.2966(3) 0.24617(19) 0.0216(9) Uani d . 1
C C5 -0.2245(4) -0.0488(3) 0.1085(2) 0.0199(8) Uani d . 1
C C6 0.2837(4) 0.0415(3) 0.6044(2) 0.0225(9) Uani d . 1
N N11 -0.2273(4) 0.2477(3) 0.4624(3) 0.0513(14) Uani d . 1
H H11A -0.2897 0.2186 0.4643 0.062 Uiso calc R 1
H H11B -0.1900 0.2481 0.4250 0.062 Uiso calc R 1
N N12 0.5055(3) 0.1087(3) -0.0551(2) 0.0288(9) Uani d . 1
H H12A 0.5597 0.0814 -0.0744 0.035 Uiso calc R 1
H H12B 0.4833 0.0927 -0.0153 0.035 Uiso calc R 1
N N13 0.0031(4) 0.1011(3) 0.5475(2) 0.0308(9) Uani d . 1
H H13A -0.0506 0.0726 0.5663 0.037 Uiso calc R 1
H H13B 0.0267 0.0857 0.5079 0.037 Uiso calc R 1
N N14 -0.2542(3) 0.2142(3) 0.24754(19) 0.0298(10) Uani d . 1
H H14A -0.3154 0.1856 0.2369 0.036 Uiso calc R 1
H H14B -0.1917 0.1875 0.2591 0.036 Uiso calc R 1
N N15 -0.1334(3) -0.0878(3) 0.0894(2) 0.0275(9) Uani d . 1
H H15A -0.1071 -0.0776 0.0494 0.033 Uiso calc R 1
H H15B -0.0990 -0.1238 0.1168 0.033 Uiso calc R 1
N N16 0.2399(3) 0.0624(3) 0.66201(18) 0.0269(9) Uani d . 1
H H16A 0.2705 0.1028 0.6869 0.032 Uiso calc R 1
H H16B 0.1801 0.0361 0.6756 0.032 Uiso calc R 1
N N21 -0.0947(3) 0.3375(3) 0.5144(2) 0.0349(11) Uani d . 1
H H21A -0.0712 0.3667 0.5500 0.042 Uiso calc R 1
H H21B -0.0566 0.3385 0.4773 0.042 Uiso calc R 1
N N22 0.3746(3) 0.2148(2) -0.05681(19) 0.0274(9) Uani d . 1
H H22A 0.3420 0.2579 -0.0773 0.033 Uiso calc R 1
H H22B 0.3526 0.1986 -0.0170 0.033 Uiso calc R 1
N N23 0.1296(3) 0.2099(2) 0.55026(19) 0.0253(8) Uani d . 1
H H23A 0.1536 0.1944 0.5108 0.030 Uiso calc R 1
H H23B 0.1596 0.2538 0.5711 0.030 Uiso calc R 1
N N24 -0.1629(3) 0.3397(2) 0.2631(2) 0.0299(9) Uani d . 1
H H24A -0.1009 0.3128 0.2751 0.036 Uiso calc R 1
H H24B -0.1638 0.3950 0.2622 0.036 Uiso calc R 1
N N25 -0.2628(3) -0.0643(3) 0.16922(19) 0.0266(8) Uani d . 1
H H25A -0.2275 -0.1002 0.1963 0.032 Uiso calc R 1
H H25B -0.3234 -0.0386 0.1824 0.032 Uiso calc R 1
N N26 0.2384(3) -0.0186(2) 0.5654(2) 0.0273(8) Uani d . 1
H H26A 0.1780 -0.0451 0.5779 0.033 Uiso calc R 1
H H26B 0.2687 -0.0317 0.5270 0.033 Uiso calc R 1
N N31 -0.2477(4) 0.2892(3) 0.5725(2) 0.0454(12) Uani d . 1
H H31A -0.2252 0.3180 0.6084 0.054 Uiso calc R 1
H H31B -0.3092 0.2588 0.5734 0.054 Uiso calc R 1
N N32 0.4905(4) 0.1984(3) -0.1459(2) 0.0301(9) Uani d . 1
H H32A 0.5447 0.1712 -0.1652 0.036 Uiso calc R 1
H H32B 0.4584 0.2418 -0.1663 0.036 Uiso calc R 1
N N33 0.0121(4) 0.1901(3) 0.63845(19) 0.0292(9) Uani d . 1
H H33A -0.0416 0.1616 0.6572 0.035 Uiso calc R 1
H H33B 0.0420 0.2340 0.6593 0.035 Uiso calc R 1
N N34 -0.3495(3) 0.3368(2) 0.2289(2) 0.0281(9) Uani d . 1
H H34A -0.4108 0.3083 0.2183 0.034 Uiso calc R 1
H H34B -0.3504 0.3921 0.2280 0.034 Uiso calc R 1
N N35 -0.2762(3) 0.0054(2) 0.06749(19) 0.0268(8) Uani d . 1
H H35A -0.2500 0.0155 0.0274 0.032 Uiso calc R 1
H H35B -0.3369 0.0313 0.0802 0.032 Uiso calc R 1
N N36 0.3742(3) 0.0814(3) 0.58373(19) 0.0269(9) Uani d . 1
H H36A 0.4049 0.1217 0.6086 0.032 Uiso calc R 1
H H36B 0.4034 0.0673 0.5452 0.032 Uiso calc R 1
O O1W -0.4098(3) 0.1463(3) 0.4856(2) 0.0446(10) Uani d . 1
H H1OW -0.4589 0.1330 0.4545 0.054 Uiso d . 1
H H2OW -0.4419 0.1380 0.5233 0.054 Uiso d . 1

loop_
_atom_site_aniso_label
_atom_site_aniso_U_11
_atom_site_aniso_U_22
_atom_site_aniso_U_33
_atom_site_aniso_U_12
_atom_site_aniso_U_13
_atom_site_aniso_U_23
Mo1 0.01223(16) 0.01668(17) 0.01772(15) -0.00120(12) 0.00174(12) -0.00124(12)
Mo2 0.01468(17) 0.01756(17) 0.01579(15) 0.00145(13) 0.00233(12) -0.00065(12)
Mo3 0.01455(17) 0.02142(19) 0.01925(16) -0.00144(13) 0.00494(13) -0.00450(13)
Mo4 0.01179(16) 0.01357(16) 0.01786(15) 0.00013(12) 0.00221(12) 0.00014(12)
Mo5 0.01378(17) 0.01978(19) 0.02126(17) 0.00092(13) 0.00547(13) 0.00439(13)
Mo6 0.01591(17) 0.01855(18) 0.01550(15) -0.00138(13) 0.00215(12) 0.00095(12)
Mo7 0.01257(16) 0.01696(17) 0.01955(16) 0.00162(12) 0.00167(12) 0.00165(12)
O1B 0.0211(16) 0.0266(17) 0.0224(14) 0.0034(13) -0.0041(12) 0.0003(12)
O1A 0.0231(16) 0.0247(17) 0.0272(16) -0.0041(13) 0.0043(13) 0.0016(13)
O2B 0.0231(16) 0.0286(17) 0.0196(14) -0.0017(13) -0.0012(12) 0.0002(12)
O2A 0.0238(16) 0.0236(16) 0.0269(16) 0.0061(13) 0.0066(13) -0.0020(13)
O3B 0.0231(17) 0.0334(19) 0.0250(15) -0.0062(14) 0.0072(13) -0.0005(14)
O3A 0.0227(16) 0.0247(17) 0.0326(17) -0.0006(13) 0.0054(13) -0.0126(13)
O5B 0.0198(16) 0.0301(18) 0.0274(16) 0.0055(13) 0.0089(13) 0.0005(13)
O5A 0.0251(17) 0.0239(17) 0.0328(17) -0.0002(14) 0.0080(14) 0.0125(13)
O6B 0.0224(16) 0.0309(18) 0.0191(14) 0.0006(13) 0.0009(12) -0.0004(12)
O6A 0.0265(17) 0.0263(17) 0.0281(16) -0.0050(14) 0.0054(14) 0.0031(13)
O7B 0.0205(16) 0.0263(17) 0.0274(16) 0.0008(13) -0.0036(13) 0.0049(13)
O7A 0.0224(16) 0.0227(16) 0.0323(17) 0.0052(13) 0.0074(13) 0.0033(13)
O12 0.0198(15) 0.0160(14) 0.0201(13) 0.0007(11) 0.0021(11) -0.0017(11)
O13 0.0118(13) 0.0249(16) 0.0239(14) 0.0013(12) 0.0040(11) -0.0038(12)
O1M4 0.0137(14) 0.0170(14) 0.0163(12) -0.0003(11) 0.0018(10) -0.0002(10)
O2M4 0.0135(13) 0.0157(13) 0.0169(12) 0.0014(11) 0.0048(10) 0.0018(10)
O25 0.0175(15) 0.0258(16) 0.0179(13) 0.0009(12) 0.0045(11) 0.0038(11)
O34 0.0189(15) 0.0204(15) 0.0254(15) 0.0003(12) 0.0025(12) -0.0039(12)
O36 0.0191(15) 0.0235(16) 0.0201(14) -0.0012(12) 0.0029(11) -0.0057(11)
O45 0.0215(15) 0.0178(15) 0.0255(15) -0.0038(12) 0.0019(12) 0.0044(12)
O57 0.0118(13) 0.0215(16) 0.0283(15) -0.0008(11) 0.0027(12) 0.0050(12)
O67 0.0171(14) 0.0159(14) 0.0225(14) -0.0009(11) 0.0041(11) 0.0016(11)
O124 0.0144(13) 0.0164(14) 0.0174(12) -0.0009(11) 0.0006(10) 0.0004(10)
O467 0.0151(14) 0.0194(15) 0.0179(13) -0.0005(11) 0.0017(11) 0.0017(11)
C1 0.030(3) 0.037(3) 0.032(2) 0.005(2) -0.001(2) -0.007(2)
C2 0.021(2) 0.022(2) 0.027(2) 0.0038(17) -0.0003(17) -0.0043(17)
C3 0.021(2) 0.021(2) 0.026(2) 0.0001(17) 0.0010(17) 0.0003(16)
C4 0.023(2) 0.020(2) 0.0227(19) -0.0002(17) 0.0064(17) -0.0016(16)
C5 0.020(2) 0.019(2) 0.0199(18) 0.0045(16) -0.0018(16) -0.0040(15)
C6 0.027(2) 0.020(2) 0.0203(18) -0.0015(18) -0.0011(17) 0.0021(16)
N11 0.044(3) 0.066(4) 0.044(3) -0.018(3) 0.004(2) -0.017(3)
N12 0.029(2) 0.029(2) 0.0289(19) 0.0158(17) 0.0043(17) 0.0043(16)
N13 0.037(2) 0.025(2) 0.031(2) -0.0157(18) 0.0049(18) -0.0070(16)
N14 0.0161(19) 0.0166(19) 0.056(3) -0.0017(14) -0.0017(19) 0.0027(17)
N15 0.027(2) 0.030(2) 0.0255(18) 0.0131(17) 0.0029(16) -0.0001(16)
N16 0.029(2) 0.032(2) 0.0203(17) -0.0072(17) 0.0101(15) -0.0042(15)
N21 0.0174(19) 0.050(3) 0.038(2) -0.0126(19) 0.0076(17) -0.016(2)
N22 0.029(2) 0.027(2) 0.0259(18) 0.0129(17) 0.0019(16) 0.0031(15)
N23 0.028(2) 0.0222(19) 0.0256(18) -0.0116(16) 0.0055(16) -0.0008(15)
N24 0.025(2) 0.0193(19) 0.045(2) -0.0076(16) 0.0025(18) -0.0027(17)
N25 0.023(2) 0.034(2) 0.0229(18) 0.0077(17) 0.0041(15) 0.0004(15)
N26 0.0222(19) 0.032(2) 0.0276(19) -0.0117(17) 0.0050(15) -0.0039(16)
N31 0.043(3) 0.059(3) 0.036(2) -0.009(2) 0.014(2) -0.011(2)
N32 0.031(2) 0.032(2) 0.0278(19) 0.0099(18) 0.0049(17) 0.0057(17)
N33 0.031(2) 0.033(2) 0.0240(18) -0.0061(18) 0.0097(16) -0.0054(16)
N34 0.025(2) 0.0180(19) 0.042(2) 0.0055(15) 0.0019(17) 0.0034(16)
N35 0.025(2) 0.030(2) 0.0249(18) 0.0118(17) 0.0001(15) -0.0004(16)
N36 0.030(2) 0.028(2) 0.0230(18) -0.0130(17) 0.0045(16) -0.0012(15)
O1W 0.027(2) 0.058(3) 0.049(2) -0.0094(19) 0.0001(17) -0.016(2)

loop_
_atom_type_symbol
_atom_type_description
_atom_type_scat_dispersion_real
_atom_type_scat_dispersion_imag
_atom_type_scat_source
C C 0.0033 0.0016 'International Tables Vol C Tables 4.2.6.8 and 6.1.1.4'
N N 0.0061 0.0033 'International Tables Vol C Tables 4.2.6.8 and 6.1.1.4'
O O 0.0106 0.0060 'International Tables Vol C Tables 4.2.6.8 and 6.1.1.4'
Mo Mo -1.6832 0.6857 'International Tables Vol C Tables 4.2.6.8 and 6.1.1.4'
H H 0.0000 0.0000 'International Tables Vol C Tables 4.2.6.8 and 6.1.1.4'

loop_
_geom_angle_atom_site_label_1
_geom_angle_atom_site_label_2
_geom_angle_atom_site_label_3
_geom_angle
O1A Mo1 O1B 106.28(16)
O1A Mo1 O12 97.62(14)
O1B Mo1 O12 102.41(14)
O1A Mo1 O13 100.22(14)
O1B Mo1 O13 92.39(14)
O12 Mo1 O13 152.57(12)
O1A Mo1 O1M4 96.18(13)
O1B Mo1 O1M4 154.88(14)
O12 Mo1 O1M4 85.24(11)
O13 Mo1 O1M4 72.31(11)
O1A Mo1 O124 164.91(13)
O1B Mo1 O124 87.97(13)
O12 Mo1 O124 73.97(11)
O13 Mo1 O124 83.74(11)
O1M4 Mo1 O124 70.99(10)
O1A Mo1 Mo3 88.18(11)
O1B Mo1 Mo3 126.50(11)
O12 Mo1 Mo3 126.89(9)
O13 Mo1 Mo3 34.13(9)
O1M4 Mo1 Mo3 41.71(7)
O124 Mo1 Mo3 87.15(7)
O2A Mo2 O2B 104.26(15)
O2A Mo2 O12 99.18(14)
O2B Mo2 O12 100.77(14)
O2A Mo2 O25 99.57(14)
O2B Mo2 O25 90.51(14)
O12 Mo2 O25 154.96(12)
O2A Mo2 O2M4 95.94(13)
O2B Mo2 O2M4 155.53(13)
O12 Mo2 O2M4 89.29(11)
O25 Mo2 O2M4 72.40(11)
O2A Mo2 O124 166.43(13)
O2B Mo2 O124 89.00(13)
O12 Mo2 O124 75.04(11)
O25 Mo2 O124 82.96(11)
O2M4 Mo2 O124 71.98(10)
O2A Mo2 Mo5 88.60(11)
O2B Mo2 Mo5 124.49(11)
O12 Mo2 Mo5 130.65(9)
O25 Mo2 Mo5 34.02(8)
O2M4 Mo2 Mo5 41.36(7)
O124 Mo2 Mo5 86.20(7)
O3B Mo3 O3A 104.96(16)
O3B Mo3 O36 98.70(15)
O3A Mo3 O36 103.26(14)
O3B Mo3 O13 98.61(14)
O3A Mo3 O13 98.55(14)
O36 Mo3 O13 147.48(12)
O3B Mo3 O1M4 104.31(14)
O3A Mo3 O1M4 150.60(13)
O36 Mo3 O1M4 74.87(11)
O13 Mo3 O1M4 74.28(11)
O3B Mo3 Mo1 91.43(11)
O3A Mo3 Mo1 133.64(11)
O36 Mo3 Mo1 116.92(9)
O13 Mo3 Mo1 35.43(9)
O1M4 Mo3 Mo1 42.52(7)
O3B Mo3 Mo6 92.46(12)
O3A Mo3 Mo6 138.95(11)
O36 Mo3 Mo6 36.46(9)
O13 Mo3 Mo6 115.49(9)
O1M4 Mo3 Mo6 41.57(7)
Mo1 Mo3 Mo6 81.340(13)
O34 Mo4 O45 104.71(17)
O34 Mo4 O124 101.08(13)
O45 Mo4 O124 100.86(13)
O34 Mo4 O467 101.26(13)
O45 Mo4 O467 101.58(13)
O124 Mo4 O467 142.93(14)
O34 Mo4 O1M4 83.76(13)
O45 Mo4 O1M4 171.52(13)
O124 Mo4 O1M4 76.79(11)
O467 Mo4 O1M4 76.67(11)
O34 Mo4 O2M4 171.58(12)
O45 Mo4 O2M4 83.71(12)
O124 Mo4 O2M4 76.66(11)
O467 Mo4 O2M4 76.92(11)
O1M4 Mo4 O2M4 87.82(11)
O5B Mo5 O5A 104.80(16)
O5B Mo5 O25 98.17(14)
O5A Mo5 O25 102.93(14)
O5B Mo5 O57 98.72(14)
O5A Mo5 O57 99.06(15)
O25 Mo5 O57 147.72(12)
O5B Mo5 O2M4 103.37(13)
O5A Mo5 O2M4 151.75(13)
O25 Mo5 O2M4 74.91(11)
O57 Mo5 O2M4 74.52(11)
O5B Mo5 Mo7 91.35(11)
O5A Mo5 Mo7 134.00(11)
O25 Mo5 Mo7 117.25(9)
O57 Mo5 Mo7 35.23(9)
O2M4 Mo5 Mo7 42.73(7)
O5B Mo5 Mo2 91.60(11)
O5A Mo5 Mo2 139.02(11)
O25 Mo5 Mo2 36.72(9)
O57 Mo5 Mo2 115.50(9)
O2M4 Mo5 Mo2 41.33(7)
Mo7 Mo5 Mo2 81.460(12)
O6A Mo6 O6B 105.22(15)
O6A Mo6 O67 99.29(14)
O6B Mo6 O67 100.69(14)
O6A Mo6 O36 99.78(15)
O6B Mo6 O36 91.00(14)
O67 Mo6 O36 154.12(12)
O6A Mo6 O1M4 95.27(14)
O6B Mo6 O1M4 155.62(14)
O67 Mo6 O1M4 88.66(12)
O36 Mo6 O1M4 72.31(11)
O6A Mo6 O467 165.28(13)
O6B Mo6 O467 89.13(13)
O67 Mo6 O467 74.30(11)
O36 Mo6 O467 82.95(11)
O1M4 Mo6 O467 71.64(10)
O6A Mo6 Mo3 88.34(12)
O6B Mo6 Mo3 124.90(11)
O67 Mo6 Mo3 130.03(9)
O36 Mo6 Mo3 33.93(8)
O1M4 Mo6 Mo3 41.37(7)
O467 Mo6 Mo3 86.03(7)
O7B Mo7 O7A 105.95(16)
O7B Mo7 O67 101.99(14)
O7A Mo7 O67 97.60(14)
O7B Mo7 O57 93.52(14)
O7A Mo7 O57 99.81(14)
O67 Mo7 O57 152.48(12)
O7B Mo7 O2M4 155.59(14)
O7A Mo7 O2M4 96.25(13)
O67 Mo7 O2M4 84.65(11)
O57 Mo7 O2M4 72.44(11)
O7B Mo7 O467 88.02(13)
O7A Mo7 O467 164.99(14)
O67 Mo7 O467 73.65(11)
O57 Mo7 O467 84.44(11)
O2M4 Mo7 O467 71.16(10)
O7B Mo7 Mo5 127.59(11)
O7A Mo7 Mo5 88.33(11)
O67 Mo7 Mo5 126.26(9)
O57 Mo7 Mo5 34.08(9)
O2M4 Mo7 Mo5 41.66(7)
O467 Mo7 Mo5 87.32(7)
Mo2 O12 Mo1 114.96(15)
Mo3 O13 Mo1 110.45(14)
Mo3 O1M4 Mo6 97.06(11)
Mo3 O1M4 Mo1 95.78(11)
Mo6 O1M4 Mo1 150.49(15)
Mo3 O1M4 Mo4 101.69(12)
Mo6 O1M4 Mo4 101.69(11)
Mo1 O1M4 Mo4 101.56(11)
Mo2 O2M4 Mo5 97.31(11)
Mo2 O2M4 Mo7 151.10(15)
Mo5 O2M4 Mo7 95.61(11)
Mo2 O2M4 Mo4 101.50(11)
Mo5 O2M4 Mo4 101.59(11)
Mo7 O2M4 Mo4 101.07(11)
Mo5 O25 Mo2 109.26(14)
Mo3 O36 Mo6 109.60(14)
Mo5 O57 Mo7 110.69(14)
Mo6 O67 Mo7 115.34(15)
Mo4 O124 Mo2 109.78(13)
Mo4 O124 Mo1 110.17(12)
Mo2 O124 Mo1 90.79(10)
Mo4 O467 Mo6 109.92(13)
Mo4 O467 Mo7 110.30(13)
Mo6 O467 Mo7 91.11(10)
N31 C1 N21 120.9(5)
N31 C1 N11 118.1(5)
N21 C1 N11 120.9(5)
N32 C2 N12 120.0(4)
N32 C2 N22 120.1(4)
N12 C2 N22 119.8(4)
N13 C3 N33 119.9(4)
N13 C3 N23 120.1(4)
N33 C3 N23 120.0(4)
N14 C4 N34 120.1(4)
N14 C4 N24 119.8(4)
N34 C4 N24 120.1(5)
N15 C5 N35 120.1(4)
N15 C5 N25 119.3(4)
N35 C5 N25 120.6(4)
N16 C6 N36 120.1(4)
N16 C6 N26 121.2(4)
N36 C6 N26 118.6(4)
C1 N11 H11A 120.0
C1 N11 H11B 120.0
H11A N11 H11B 120.0
C2 N12 H12A 120.0
C2 N12 H12B 120.0
H12A N12 H12B 120.0
C3 N13 H13A 120.0
C3 N13 H13B 120.0
H13A N13 H13B 120.0
C4 N14 H14A 120.0
C4 N14 H14B 120.0
H14A N14 H14B 120.0
C5 N15 H15A 120.0
C5 N15 H15B 120.0
H15A N15 H15B 120.0
C6 N16 H16A 120.0
C6 N16 H16B 120.0
H16A N16 H16B 120.0
C1 N21 H21A 120.0
C1 N21 H21B 120.0
H21A N21 H21B 120.0
C2 N22 H22A 120.0
C2 N22 H22B 120.0
H22A N22 H22B 120.0
C3 N23 H23A 120.0
C3 N23 H23B 120.0
H23A N23 H23B 120.0
C4 N24 H24A 120.0
C4 N24 H24B 120.0
H24A N24 H24B 120.0
C5 N25 H25A 120.0
C5 N25 H25B 120.0
H25A N25 H25B 120.0
C6 N26 H26A 120.0
C6 N26 H26B 120.0
H26A N26 H26B 120.0
C1 N31 H31A 120.0
C1 N31 H31B 120.0
H31A N31 H31B 120.0
C2 N32 H32A 120.0
C2 N32 H32B 120.0
H32A N32 H32B 120.0
C3 N33 H33A 120.0
C3 N33 H33B 120.0
H33A N33 H33B 120.0
C4 N34 H34A 120.0
C4 N34 H34B 120.0
H34A N34 H34B 120.0
C5 N35 H35A 120.0
C5 N35 H35B 120.0
H35A N35 H35B 120.0
C6 N36 H36A 120.0
C6 N36 H36B 120.0
H36A N36 H36B 120.0
H1OW O1W H2OW 105.7

loop_
_geom_bond_atom_site_label_1
_geom_bond_atom_site_label_2
_geom_bond_distance
Mo1 O1A 1.710(3)
Mo1 O1B 1.719(3)
Mo1 O12 1.939(3)
Mo1 O13 1.978(3)
Mo1 O1M4 2.171(3)
Mo1 O124 2.291(3)
Mo1 Mo3 3.1968(5)
Mo2 O2A 1.714(3)
Mo2 O2B 1.726(3)
Mo2 O12 1.910(3)
Mo2 O25 2.032(3)
Mo2 O2M4 2.136(3)
Mo2 O124 2.268(3)
Mo2 Mo5 3.2078(5)
Mo3 O3B 1.711(3)
Mo3 O3A 1.738(3)
Mo3 O36 1.902(3)
Mo3 O13 1.914(3)
Mo3 O1M4 2.138(3)
Mo3 Mo6 3.2099(5)
Mo4 O34 1.742(3)
Mo4 O45 1.751(3)
Mo4 O124 1.887(3)
Mo4 O467 1.889(3)
Mo4 O1M4 2.261(3)
Mo4 O2M4 2.262(3)
Mo5 O5B 1.719(3)
Mo5 O5A 1.740(3)
Mo5 O25 1.901(3)
Mo5 O57 1.916(3)
Mo5 O2M4 2.137(3)
Mo5 Mo7 3.1993(5)
Mo6 O6A 1.708(3)
Mo6 O6B 1.721(3)
Mo6 O67 1.911(3)
Mo6 O36 2.025(3)
Mo6 O1M4 2.146(3)
Mo6 O467 2.277(3)
Mo7 O7B 1.704(3)
Mo7 O7A 1.713(3)
Mo7 O67 1.941(3)
Mo7 O57 1.973(3)
Mo7 O2M4 2.181(3)
Mo7 O467 2.282(3)
C1 N31 1.336(6)
C1 N21 1.342(6)
C1 N11 1.350(7)
C2 N32 1.326(6)
C2 N12 1.328(5)
C2 N22 1.330(6)
C3 N13 1.317(6)
C3 N33 1.330(6)
C3 N23 1.334(6)
C4 N14 1.311(6)
C4 N34 1.321(6)
C4 N24 1.336(6)
C5 N15 1.320(5)
C5 N35 1.321(5)
C5 N25 1.328(5)
C6 N16 1.318(5)
C6 N36 1.332(6)
C6 N26 1.331(6)
N11 H11A 0.8800
N11 H11B 0.8800
N12 H12A 0.8800
N12 H12B 0.8800
N13 H13A 0.8800
N13 H13B 0.8800
N14 H14A 0.8800
N14 H14B 0.8800
N15 H15A 0.8800
N15 H15B 0.8800
N16 H16A 0.8800
N16 H16B 0.8800
N21 H21A 0.8800
N21 H21B 0.8800
N22 H22A 0.8800
N22 H22B 0.8800
N23 H23A 0.8800
N23 H23B 0.8800
N24 H24A 0.8800
N24 H24B 0.8800
N25 H25A 0.8800
N25 H25B 0.8800
N26 H26A 0.8800
N26 H26B 0.8800
N31 H31A 0.8800
N31 H31B 0.8800
N32 H32A 0.8800
N32 H32B 0.8800
N33 H33A 0.8800
N33 H33B 0.8800
N34 H34A 0.8800
N34 H34B 0.8800
N35 H35A 0.8800
N35 H35B 0.8800
N36 H36A 0.8800
N36 H36B 0.8800
O1W H1OW 0.8600
O1W H2OW 0.8620

loop_
_geom_hbond_atom_site_label_D
_geom_hbond_atom_site_label_H
_geom_hbond_atom_site_label_A
_geom_hbond_site_symmetry_A
_geom_hbond_distance_DH
_geom_hbond_distance_HA
_geom_hbond_distance_DA
_geom_hbond_angle_DHA
N11 H11A O1W . 0.88 1.90 2.765(6) 167.8
N11 H11B O3A . 0.88 2.35 3.091(6) 141.6
N12 H12A O2A 3_655 0.88 2.00 2.845(5) 160.3
N12 H12B O5B . 0.88 2.14 2.903(5) 145.2
N13 H13A O6A 3_556 0.88 1.96 2.828(5) 169.3
N13 H13B O3B . 0.88 2.23 2.930(5) 135.7
N14 H14B O13 . 0.88 1.93 2.774(4) 158.9
N14 H14A O57 1_455 0.88 1.98 2.814(4) 158.6
N15 H15A O2B 3 0.88 2.03 2.843(5) 152.9
N15 H15B O3A 2_545 0.88 2.13 2.866(5) 140.7
N15 H15B O34 2_545 0.88 2.62 3.302(5) 135.1
N16 H16B O1A 3_556 0.88 2.13 2.967(5) 158.5
N16 H16A O45 4_566 0.88 2.18 2.977(5) 150.9
N21 H21A O1B 4_566 0.88 2.18 3.006(5) 156.4
N21 H21A O2B 4_566 0.88 2.40 2.926(5) 118.4
N21 H21B O3A . 0.88 2.22 2.992(5) 146.5
N22 H22A O36 4_565 0.88 2.32 3.087(5) 145.3
N22 H22A O467 4_565 0.88 2.50 3.216(5) 139.4
N22 H22A O6B 4_565 0.88 2.64 3.290(5) 131.2
N22 H22B O25 . 0.88 2.10 2.977(5) 176.5
N23 H23A O36 . 0.88 2.07 2.937(5) 169.3
N23 H23B O25 4_566 0.88 2.26 3.023(5) 145.4
N23 H23B O124 4_566 0.88 2.50 3.219(5) 139.6
N24 H24A O13 . 0.88 2.45 3.154(5) 136.9
N24 H24A O3A . 0.88 2.50 3.186(5) 134.8
N24 H24B O12 2 0.88 2.09 2.855(5) 145.0
N25 H25A O34 2_545 0.88 2.22 2.990(5) 145.9
N25 H25B O7A 1_455 0.88 2.08 2.931(5) 162.2
N26 H26A O3B 3_556 0.88 1.98 2.859(5) 175.0
N26 H26B O1W 3_556 0.88 2.50 3.084(6) 124.2
N26 H26B O6A . 0.88 2.57 3.197(5) 129.4
N31 H31A O1B 4_566 0.88 2.50 3.248(6) 142.8
N31 H31B O5A 4_466 0.88 2.38 3.188(6) 152.4
N32 H32A N34 4_665 0.88 2.50 3.242(6) 142.9
N32 H32B O467 4_565 0.88 2.02 2.864(5) 159.9
N33 H33A N24 4_566 0.88 2.60 3.334(6) 141.7
N33 H33B O124 4_566 0.88 2.02 2.867(5) 160.2
N34 H34B O67 2 0.88 1.94 2.776(5) 157.4
N34 H34A O57 1_455 0.88 2.44 3.154(5) 138.8
N34 H34A O5A 1_455 0.88 2.55 3.195(5) 131.2
N35 H35A O2A 3 0.88 2.29 3.040(5) 143.7
N35 H35B O5B 1_455 0.88 1.98 2.849(5) 169.5
N36 H36A O5A 4_566 0.88 2.16 2.913(5) 143.5
N36 H36B O6B . 0.88 2.13 2.868(5) 140.5
O1W H1OW O6B 1_455 0.86 2.22 2.948(5) 142.0
O1W H1OW O7B 1_455 0.86 2.44 3.086(5) 132.8
O1W H2OW O5A 4_466 0.86 2.35 2.973(5) 129.6
